data_2005255
loop_
_publ_author_name
'Breu, J.'
'Range, K.-J.'
'Riebel, P.'
'Weber, A.'
'Sauer, J.'

_publ_section_title
;Dicyano(7,7-dimethyl-2,5-di-<i>p</i>-tolyl-3,4-diazabicyclo[4.1.0]hepta-2,4-dien-3-ium-3-yl)methanide
 and
 (4-Benzoyl-5,5-dimethyl-2-phenyl-1-azacyclopenta-1,3-dien-1-ium-1-yl)dicyanomethanide,
 Two Stable Azomethine Ylides
;
_journal_issue 8
_journal_name_full 'Acta Crystallographica Section C'
_journal_page_first 2053
_journal_page_last 2056
_journal_paper_doi 10.1107/S0108270196001084
_journal_volume 52
_journal_year 1996
_chemical_formula_sum 'C22 H17 N3 O'
_chemical_formula_weight 339.4
_chemical_name_systematic
;Dicyano[4-benzoyl-5,5-dimethyl-2-phenyl-1-azacyclopenta-1,3-diene-1-ium-1-yl]
 methanide
;
_space_group_IT_number 2
_symmetry_cell_setting triclinic
_symmetry_space_group_name_Hall '-P 1'
_symmetry_space_group_name_H-M 'P -1'
_cell_angle_alpha 76.54(1)
_cell_angle_beta 76.58(1)
_cell_angle_gamma 63.662(9)
_cell_formula_units_Z 2
_cell_length_a 8.978(1)
_cell_length_b 9.367(1)
_cell_length_c 12.043(2)
_cell_measurement_reflns_used 1661
_cell_measurement_temperature 170(2)
_cell_measurement_theta_max 24.11
_cell_measurement_theta_min 2.45
_cell_volume 873.0(2)
_computing_molecular_graphics 'PLATON (Spek, 1990) and PLUTON (Spek, 1991)'
_computing_publication_material PLATON
_computing_structure_refinement 'SHELXL93 (Sheldrick, 1993)'
_computing_structure_solution 'SIR92 (Altomare et al., 1993)'
_diffrn_ambient_temperature 170(2)
_diffrn_measurement_device 'STOE IPDS'
_diffrn_measurement_method rotation
_diffrn_radiation_monochromator graphite
_diffrn_radiation_source 'fine-focus sealed tube'
_diffrn_radiation_type MoK\a
_diffrn_radiation_wavelength 0.71069
_diffrn_reflns_av_R_equivalents 0.0321
_diffrn_reflns_av_sigmaI/netI 0.0568
_diffrn_reflns_limit_h_max 10
_diffrn_reflns_limit_h_min -10
_diffrn_reflns_limit_k_max 10
_diffrn_reflns_limit_k_min -10
_diffrn_reflns_limit_l_max 13
_diffrn_reflns_limit_l_min -13
_diffrn_reflns_number 5113
_diffrn_reflns_reduction_process
;
 ?
;
_diffrn_reflns_theta_max 24.11
_diffrn_reflns_theta_min 2.45
_exptl_absorpt_coefficient_mu 0.08
_exptl_absorpt_correction_type none
_exptl_crystal_colour 'ruby red'
_exptl_crystal_density_diffrn 1.291
_exptl_crystal_density_meas ?
_exptl_crystal_description 'distorted hexagonal prism'
_exptl_crystal_F_000 356
_exptl_crystal_size_max 0.18
_exptl_crystal_size_mid 0.18
_exptl_crystal_size_min 0.05
_refine_diff_density_max 0.139
_refine_diff_density_min -0.127
_refine_ls_extinction_method none
_refine_ls_goodness_of_fit_all 0.839
_refine_ls_goodness_of_fit_obs 0.969
_refine_ls_hydrogen_treatment 'refall, except for methyl H atoms which were refined as riding'
_refine_ls_matrix_type full
_refine_ls_number_parameters 272
_refine_ls_number_reflns 2629
_refine_ls_number_restraints 0
_refine_ls_restrained_S_all 0.839
_refine_ls_restrained_S_obs 0.969
_refine_ls_R_factor_all 0.0638
_refine_ls_R_factor_obs 0.0329
_refine_ls_shift/esd_max 0.000
_refine_ls_shift/esd_mean 0.000
_refine_ls_structure_factor_coef Fsqd
_refine_ls_weighting_scheme
;
calc w = 1/[U\s^2^(F~o~^2^) + (0.0392P)^2^]
where P = (F~o~^2^ + 2F~c~^2^)/3
;
_refine_ls_wR_factor_all 0.0714
_refine_ls_wR_factor_obs 0.0652
_reflns_number_observed 1743
_reflns_number_total 2629
_reflns_observed_criterion >2sigma(I)
_cod_data_source_file jz1114.cif
_cod_data_source_block V
_cod_depositor_comments
;
The following automatic conversions were performed:
'_symmetry_cell_setting' value 'Triclinic' changed to 'triclinic'
according to '/home/saulius/struct/CIF-dictionaries/cif_core.dic'
dictionary named 'cif_core.dic' version 2.4.1 from 2010-06-29.

Automatic conversion script
Id: cif_fix_enum 1527 2010-12-29 10:47:43Z saulius 

The following automatic conversions were performed:

'_symmetry_cell_setting' value 'Triclinic' changed to 'triclinic'
according to /home/saulius/struct/CIF-dictionaries/cif_core.dic
dictionary named 'cif_core.dic' version 2.4.1 from 2010-06-29.

Automatic conversion script
Id: cif_fix_values 1715 2011-07-08 13:25:40Z adriana 

The following automatic conversions were performed:

'_exptl_crystal_density_meas' value 'none' was changed to '?' - the
value is perceived as not measured.

Automatic conversion script
Id: cif_fix_values 3008 2015-01-20 13:52:24Z robertas 
;
_cod_original_formula_sum ' C22 H17 N3 O'
_cod_database_code 2005255

loop_
_symmetry_equiv_pos_as_xyz
x,y,z
-x,-y,-z

loop_
_atom_site_aniso_label
_atom_site_aniso_U_11
_atom_site_aniso_U_22
_atom_site_aniso_U_33
_atom_site_aniso_U_12
_atom_site_aniso_U_13
_atom_site_aniso_U_23
O42 0.0491(8) 0.0624(8) 0.0288(7) -0.0325(7) -0.0022(6) -0.0153(6)
N34 0.0293(9) 0.0308(7) 0.0222(8) -0.0107(6) -0.0030(7) -0.0069(6)
N45 0.0462(11) 0.0473(10) 0.0398(10) -0.0118(8) -0.0023(8) -0.0163(8)
N47 0.0408(11) 0.0749(12) 0.0554(12) -0.0287(10) 0.0059(9) -0.0312(10)
C11 0.0268(10) 0.0331(9) 0.0236(10) -0.0050(8) -0.0043(8) -0.0088(8)
C12 0.0329(11) 0.0485(11) 0.0296(11) -0.0137(9) -0.0045(9) -0.0118(9)
C13 0.0402(13) 0.0566(13) 0.0383(13) -0.0135(10) -0.0096(10) -0.0186(10)
C14 0.0455(13) 0.0497(12) 0.0309(12) -0.0008(10) -0.0143(10) -0.0144(9)
C15 0.0480(13) 0.0389(11) 0.0261(11) -0.0027(9) -0.0072(10) -0.0025(8)
C16 0.0383(12) 0.0346(10) 0.0286(11) -0.0076(9) -0.0066(9) -0.0042(8)
C21 0.0328(11) 0.0313(9) 0.0225(9) -0.0131(8) -0.0062(8) -0.0012(7)
C22 0.0386(12) 0.0372(10) 0.0285(11) -0.0162(9) -0.0011(9) -0.0064(8)
C23 0.0413(13) 0.0515(12) 0.0327(12) -0.0209(10) 0.0035(10) -0.0077(9)
C24 0.0422(13) 0.0541(12) 0.0396(12) -0.0284(10) -0.0049(10) 0.0010(9)
C25 0.0460(13) 0.0402(10) 0.0394(12) -0.0225(9) -0.0158(10) 0.0008(9)
C26 0.0373(12) 0.0340(10) 0.0271(11) -0.0128(8) -0.0089(9) -0.0044(8)
C31 0.0287(10) 0.0299(9) 0.0242(10) -0.0121(7) -0.0013(8) -0.0069(7)
C32 0.0276(10) 0.0337(9) 0.0252(10) -0.0102(8) -0.0030(8) -0.0073(7)
C33 0.0277(10) 0.0278(9) 0.0265(10) -0.0075(7) -0.0054(8) -0.0076(7)
C35 0.0308(11) 0.0350(9) 0.0202(9) -0.0131(8) -0.0015(8) -0.0076(7)
C41 0.0346(11) 0.0336(9) 0.0255(10) -0.0126(8) -0.0041(8) -0.0078(7)
C43 0.0278(11) 0.0350(10) 0.0279(10) -0.0118(8) -0.0005(8) -0.0102(8)
C44 0.0299(11) 0.0314(9) 0.0318(11) -0.0099(8) -0.0036(8) -0.0051(8)
C46 0.0328(11) 0.0440(11) 0.0347(11) -0.0146(9) 0.0043(9) -0.0157(8)
C48 0.0466(12) 0.0428(10) 0.0355(11) -0.0228(9) 0.0037(9) -0.0162(8)
C49 0.0372(11) 0.0449(10) 0.0315(11) -0.0157(9) -0.0099(9) -0.0035(8)

loop_
_atom_site_label
_atom_site_occupancy
_atom_site_fract_x
_atom_site_fract_y
_atom_site_fract_z
_atom_site_U_iso_or_equiv
_atom_site_thermal_displace_type
O42 1 .6514(2) .3315(2) .4353(1) .0423(4) Uani
N34 1 .8775(2) .27419(2) .0824(1) .0277(5) Uani
N45 1 1.1505(2) .0943(2) -0.1580(1) .0462(6) Uani
N47 1 1.2537(2) .3133(2) .0702(2) .0536(7) Uani
C11 1 .7179(2) .2729(2) -.0626(1) .0297(6) Uani
C12 1 .6267(2) .1895(2) -.0713(2) .0371(6) Uani
C13 1 .5932(3) .1884(2) -0.1782(2) .0447(8) Uani
C14 1 .6499(3) .2717(2) -0.2763(2) .0460(7) Uani
C15 1 .7396(3) .3552(2) -0.2683(2) .0435(7) Uani
C16 1 .7737(2) .3571(2) -0.1623(2) .0364(6) Uani
C21 1 .4508(2) .2487(2) .4112(1) .0290(6) Uani
C22 1 .3350(2) .3224(2) .5025(2) .0350(6) Uani
C23 1 .2014(3) .2812(2) .5499(2) .0425(7) Uani
C24 1 .1830(3) .1654(2) .5083(2) .0437(7) Uani
C25 1 .2991(2) .0891(2) .4200(2) .0396(7) Uani
C26 1 .4324(2) .1307(2) .3703(2) .0328(6) Uani
C31 1 .6777(2) .2866(2) .2465(1) .0275(6) Uani
C32 1 .6184(2) .2830(2) .15466(2) .0294(6) Uani
C33 1 .7420(2) .2769(2) .0532(1) .0279(6) Uani
C35 1 .8490(2) .2875(2) .2098(1) .0286(6) Uani
C41 1 .5958(2) .2925(2) .36818(2) .0312(6) Uani
C43 1 1.0358(2) .2453(2) .0161(1) .0303(6) Uani
C44 1 1.0936(2) .1620(2) -.0791(2) .0322(6) Uani
C46 1 1.1523(2) .2843(2) .0480(2) .0375(6) Uani
C48 1 .8466(2) .4470(2) .2233(2) .0399(6) Uani
C49 1 .9812(2) .1390(2) .2690(2) .0378(6) Uani
H12 1 .587(2) .132(2) -.0040(2) .049(2) Uiso
H13 1 .524(3) .133(2) -0.1800(2) .049(2) Uiso
H14 1 .622(2) .273(2) -0.3544(2) .049(2) Uiso
H15 1 .776(2) .418(2) -0.3374(2) .049(2) Uiso
H16 1 .841(2) .416(2) -0.1568(2) .049(2) Uiso
H22 1 .357(2) .406(2) .5294(2) .049(2) Uiso
H23 1 .120(2) .333(2) .6109(2) .049(2) Uiso
H24 1 .082(3) .142(2) .5404(2) .049(2) Uiso
H25 1 .285(2) .005(2) .3932(2) .049(2) Uiso
H26 1 .519(2) .074(2) .3115(2) .049(2) Uiso
H32 1 .507(3) .286(2) .1532(2) .049(2) Uiso
H48A 1 .763(1) .5347(2) .1817(8) .055(2) Uiso
H48B 1 .9550(5) .4478(6) .1930(9) .055(2) Uiso
H48C 1 .820(1) .4584(7) .3035(2) .055(2) Uiso
H49A 1 1.0899(3) .1405(7) .2414(7) .055(2) Uiso
H49B 1 .9814(9) .0438(2) .2519(8) .055(2) Uiso
H49C 1 .9557(8) .1390(7) .3509(2) .055(2) Uiso

loop_
_atom_type_symbol
_atom_type_description
_atom_type_scat_dispersion_real
_atom_type_scat_dispersion_imag
_atom_type_scat_source
O O 0.0106 0.0060 'International Tables Vol C Tables 4.2.6.8 and 6.1.1.4'
N N 0.0061 0.0033 'International Tables Vol C Tables 4.2.6.8 and 6.1.1.4'
H H 0.0000 0.0000 'International Tables Vol C Tables 4.2.6.8 and 6.1.1.4'
C C 0.0033 0.0016 'International Tables Vol C Tables 4.2.6.8 and 6.1.1.4'

loop_
_geom_angle_atom_site_label_1
_geom_angle_atom_site_label_2
_geom_angle_atom_site_label_3
_geom_angle
_geom_angle_publ_flag
C33 N34 C35 110.51(2) yes
C33 N34 C43 128.68(14) yes
C35 N34 C43 120.44(2) yes
C12 C11 C16 119.12(2) no
C12 C11 C33 118.17(2) no
C16 C11 C33 122.59(2) no
C11 C12 C13 120.5(2) no
C12 C13 C14 119.7(2) no
C13 C14 C15 120.1(2) no
C14 C15 C16 120.7(2) no
C11 C16 C15 119.86(2) no
C22 C21 C26 119.49(2) no
C22 C21 C41 117.40(2) no
C26 C21 C41 122.96(2) no
C21 C22 C23 120.15(2) no
C22 C23 C24 120.1(2) no
C23 C24 C25 120.2(2) no
C24 C25 C26 120.48(2) no
C21 C26 C25 119.60(2) no
C32 C31 C35 110.08(2) no
C32 C31 C41 128.85(2) yes
C35 C31 C41 121.06(2) yes
C31 C32 C33 109.58(2) yes
N34 C33 C11 126.96(2) yes
N34 C33 C32 109.05(2) yes
C11 C33 C32 123.99(2) yes
N34 C35 C31 100.66(2) yes
N34 C35 C48 109.89(2) yes
N34 C35 C49 108.76(14) yes
C31 C35 C48 111.27(2) no
C31 C35 C49 111.32(2) no
C48 C35 C49 114.08(2) no
O42 C41 C21 119.49(2) yes
O42 C41 C31 119.43(2) yes
C21 C41 C31 121.07(2) yes
N34 C43 C44 122.34(2) yes
N34 C43 C46 121.48(2) yes
C44 C43 C46 115.89(2) yes
N45 C44 C43 175.7(2) yes
N47 C46 C43 176.9(2) yes
C11 C12 H12 120.2(12) no
C13 C12 H12 119.3(12) no
C12 C13 H13 117.9(12) no
C14 C13 H13 122.3(12) no
C13 C14 H14 119.3(11) no
C15 C14 H14 120.6(11) no
C14 C15 H15 120.2(12) no
C16 C15 H15 119.1(12) no
C11 C16 H16 119.5(11) no
C15 C16 H16 120.6(11) no
C21 C22 H22 115.6(11) no
C23 C22 H22 124.3(11) no
C22 C23 H23 120.7(12) no
C24 C23 H23 119.2(12) no
C23 C24 H24 118.9(10) no
C25 C24 H24 120.9(11) no
C24 C25 H25 118.7(11) no
C26 C25 H25 120.8(11) no
C21 C26 H26 118.5(12) no
C25 C26 H26 121.7(11) no
C31 C32 H32 127.4(11) no
C33 C32 H32 123.0(11) no
C35 C48 H48A 109.4(4) no
C35 C48 H48B 109.4(4) no
C35 C48 H48C 109.5(5) no
H48A C48 H48B 109.5(8) no
H48A C48 H48C 109.5(7) no
H48B C48 H48C 109.5(10) no
C35 C49 H49A 109.4(4) no
C35 C49 H49B 109.5(5) no
C35 C49 H49C 109.5(4) no
H49A C49 H49B 109.4(6) no
H49A C49 H49C 109.6(7) no
H49B C49 H49C 109.4(7) no

loop_
_geom_bond_atom_site_label_1
_geom_bond_atom_site_label_2
_geom_bond_distance
_geom_bond_publ_flag
O42 C41 1.234(3) yes
N34 C33 1.331(3) yes
N34 C35 1.521(2) yes
N34 C43 1.401(3) yes
N45 C44 1.155(3) yes
N47 C46 1.158(3) yes
C11 C12 1.392(3) no
C11 C16 1.395(3) no
C11 C33 1.470(2) no
C12 C13 1.392(3) no
C13 C14 1.381(3) no
C14 C15 1.378(4) no
C15 C16 1.386(3) no
C21 C22 1.397(3) no
C21 C26 1.395(3) no
C21 C41 1.481(3) no
C22 C23 1.380(3) no
C23 C24 1.380(3) no
C24 C25 1.381(3) no
C25 C26 1.384(3) no
C31 C32 1.347(3) yes
C31 C35 1.502(3) yes
C31 C41 1.481(2) yes
C32 C33 1.441(3) yes
C35 C48 1.530(3) no
C35 C49 1.523(3) no
C43 C44 1.405(3) yes
C43 C46 1.402(3) yes
C12 H12 0.95(2) no
C13 H13 0.98(3) no
C14 H14 1.02(2) no
C15 H15 0.98(2) no
C16 H16 1.00(2) no
C22 H22 1.021(2) no
C23 H23 0.955(2) no
C24 H24 1.00(3) no
C25 H25 0.983(2) no
C26 H26 0.970(2) no
C32 H32 0.99(3) no
C48 H48A 0.960(7) no
C48 H48B 0.960(7) no
C48 H48C 0.959(4) no
C49 H49A 0.961(5) no
C49 H49B 0.960(5) no
C49 H49C 0.959(3) no

loop_
_geom_torsion_atom_site_label_1
_geom_torsion_atom_site_label_2
_geom_torsion_atom_site_label_3
_geom_torsion_atom_site_label_4
_geom_torsion
_geom_torsion_publ_flag
C33 N34 C35 C49 120.71(2) no
C43 N34 C35 C49 -52.9(2) no
C33 N34 C43 C44 -22.1(3) no
C35 N34 C43 C44 150.28(2) no
C33 N34 C43 C46 164.32(2) no
C35 N34 C43 C46 -23.4(2) no
C33 N34 C35 C48 -113.76(2) no
C35 N34 C33 C11 177.54(2) no
C43 N34 C33 C11 -9.5(3) no
C35 N34 C33 C32 -3.02(2) no
C43 N34 C33 C32 169.93(2) no
C33 N34 C35 C31 3.67(2) no
C43 N34 C35 C31 -169.94(14) no
C43 N34 C35 C48 72.63(2) no
C16 C11 C33 N34 -39.7(3) no
C16 C11 C12 C13 0.8(3) no
C33 C11 C12 C13 176.88(2) no
C12 C11 C16 C15 -0.7(3) no
C33 C11 C16 C15 -176.68(2) no
C12 C11 C33 N34 144.30(2) no
C12 C11 C33 C32 -35.1(3) no
C16 C11 C33 C32 140.91(2) no
C11 C12 C13 C14 -0.5(3) no
C12 C13 C14 C15 0.2(3) no
C13 C14 C15 C16 -0.1(4) no
C14 C15 C16 C11 0.4(3) no
C41 C21 C22 C23 -177.06(2) no
C26 C21 C22 C23 -1.5(3) no
C26 C21 C41 C31 33.3(3) no
C22 C21 C41 O42 30.1(3) no
C22 C21 C26 C25 0.5(3) no
C41 C21 C26 C25 175.83(2) no
C22 C21 C41 C31 -151.30(2) no
C26 C21 C41 O42 -145.30(2) no
C21 C22 C23 C24 0.9(3) no
C22 C23 C24 C25 0.7(3) no
C23 C24 C25 C26 -1.7(3) no
C24 C25 C26 C21 1.1(3) no
C41 C31 C35 N34 178.09(14) no
C35 C31 C32 C33 1.5(2) no
C41 C31 C32 C33 -179.72(2) no
C32 C31 C35 N34 -3.04(2) no
C32 C31 C35 C48 113.37(2) no
C32 C31 C35 C49 -118.18(2) no
C32 C31 C41 O42 -163.68(2) no
C41 C31 C35 C48 -65.5(2) no
C41 C31 C35 C49 63.0(2) no
C35 C31 C41 C21 -163.62(2) no
C32 C31 C41 C21 17.8(3) no
C35 C31 C41 O42 14.9(3) no
C31 C32 C33 C11 -179.57(2) no
C31 C32 C33 N34 1.0(2) no

loop_
_cod_related_entry_id
_cod_related_entry_database
_cod_related_entry_code
1 ChemSpider 10261423
